data_4075366
loop_
_publ_author_name
'Sadhukhan, Nabanita'
'Patra, Sanjib K.'
'Sana, Kasinath'
'Bera, Jitendra K.'

_publ_section_title
;
 Novel Heterobimetallic Metallamacrocycles Based on the
 1,1&#x2018;-Bis(1,8-naphthyrid-2-yl)ferrocene (FcNP2) Ligand:&#x00A0;
 Structural Characterization of the Complexes [{M(FcNP2)}2]2+(M = CuI,
 AgI) and {MCl2(FcNP2)}4(M = ZnII, CoII)
;
_journal_issue 12
_journal_name_full Organometallics
_journal_page_first 2914
_journal_paper_doi 10.1021/om060252u
_journal_volume 25
_journal_year 2006
_chemical_formula_sum 'C56 H42 Ag2 F6 Fe2 N10 O10 S2'
_chemical_formula_weight 1520.56
_chemical_name_systematic
; 
 ? 
;
_space_group_IT_number 14
_symmetry_space_group_name_Hall '-P 2yn'
_symmetry_space_group_name_H-M 'P 1 21/n 1'
_atom_sites_solution_hydrogens geom
_atom_sites_solution_primary direct
_atom_sites_solution_secondary difmap
_audit_creation_method SHELXL-97
_cell_angle_alpha 90.00
_cell_angle_beta 95.010(2)
_cell_angle_gamma 90.00
_cell_formula_units_Z 2
_cell_length_a 16.9157(13)
_cell_length_b 7.3260(6)
_cell_length_c 21.3936(18)
_cell_measurement_temperature 100(2)
_cell_volume 2641.1(4)
_computing_structure_refinement 'SHELXL-97 (Sheldrick, 1997)'
_computing_structure_solution 'SHELXS-97 (Sheldrick, 1990)'
_diffrn_ambient_temperature 100(2)
_diffrn_measured_fraction_theta_full 0.983
_diffrn_measured_fraction_theta_max 0.983
_diffrn_radiation_monochromator graphite
_diffrn_radiation_source 'fine-focus sealed tube'
_diffrn_radiation_type MoK\a
_diffrn_radiation_wavelength 0.71073
_diffrn_reflns_av_R_equivalents 0.0654
_diffrn_reflns_av_sigmaI/netI 0.0865
_diffrn_reflns_limit_h_max 22
_diffrn_reflns_limit_h_min -19
_diffrn_reflns_limit_k_max 9
_diffrn_reflns_limit_k_min -9
_diffrn_reflns_limit_l_max 28
_diffrn_reflns_limit_l_min -25
_diffrn_reflns_number 17031
_diffrn_reflns_theta_full 28.32
_diffrn_reflns_theta_max 28.32
_diffrn_reflns_theta_min 2.42
_exptl_absorpt_coefficient_mu 1.444
_exptl_absorpt_correction_T_max 0.7611
_exptl_absorpt_correction_T_min 0.7611
_exptl_crystal_density_diffrn 1.912
_exptl_crystal_density_method 'not measured'
_exptl_crystal_F_000 1520
_exptl_crystal_size_max 0.20
_exptl_crystal_size_mid 0.20
_exptl_crystal_size_min 0.20
_refine_diff_density_max 0.911
_refine_diff_density_min -0.548
_refine_diff_density_rms 0.134
_refine_ls_extinction_method none
_refine_ls_goodness_of_fit_ref 1.015
_refine_ls_hydrogen_treatment mixed
_refine_ls_matrix_type full
_refine_ls_number_parameters 408
_refine_ls_number_reflns 6467
_refine_ls_number_restraints 0
_refine_ls_restrained_S_all 1.015
_refine_ls_R_factor_all 0.1080
_refine_ls_R_factor_gt 0.0594
_refine_ls_shift/su_max 0.001
_refine_ls_shift/su_mean 0.001
_refine_ls_structure_factor_coef Fsqd
_refine_ls_weighting_details 'calc w=1/[\s^2^(Fo^2^)+(0.0626P)^2^+0.0000P] where P=(Fo^2^+2Fc^2^)/3'
_refine_ls_weighting_scheme calc
_refine_ls_wR_factor_gt 0.1210
_refine_ls_wR_factor_ref 0.1419
_reflns_number_gt 4109
_reflns_number_total 6467
_reflns_threshold_expression >2sigma(I)
_cod_data_source_file om060252usi20060321_032317.cif
_cod_data_source_block compound2
_cod_database_code 4075366

loop_
_symmetry_equiv_pos_as_xyz
'x, y, z'
'-x+1/2, y+1/2, -z+1/2'
'-x, -y, -z'
'x-1/2, -y-1/2, z-1/2'

loop_
_atom_site_label
_atom_site_type_symbol
_atom_site_fract_x
_atom_site_fract_y
_atom_site_fract_z
_atom_site_U_iso_or_equiv
_atom_site_adp_type
_atom_site_occupancy
_atom_site_symmetry_multiplicity
_atom_site_calc_flag
_atom_site_refinement_flags
_atom_site_disorder_group
Fe1 Fe 0.13881(4) 0.13888(8) 0.83271(3) 0.01680(16) Uani 1 1 d . .
Ag1 Ag -0.07479(5) 0.11034(12) 1.02033(4) 0.0280(2) Uani 0.62 1 d P 1
Ag1' Ag -0.06903(8) 0.14572(19) 0.99087(7) 0.0326(4) Uani 0.38 1 d P 2
C20 C 0.0984(2) 0.3647(5) 0.9492(2) 0.0175(9) Uani 1 1 d . .
N1 N 0.0509(2) 0.2983(5) 0.98928(17) 0.0172(8) Uani 1 1 d . .
N4 N 0.1615(2) -0.0418(5) 1.09782(17) 0.0197(8) Uani 1 1 d . .
N2 N 0.0156(2) 0.2598(5) 1.08964(18) 0.0207(8) Uani 1 1 d . .
N3 N 0.1973(2) -0.0082(5) 0.99750(17) 0.0178(8) Uani 1 1 d . .
C22 C 0.1818(2) 0.5140(6) 1.0313(2) 0.0179(9) Uani 1 1 d . .
H22 H 0.2268 0.5859 1.0449 0.022 Uiso 1 1 calc R .
C35 C 0.1764(3) -0.0138(6) 1.1582(2) 0.0239(10) Uani 1 1 d . .
H35 H 0.1390 -0.0579 1.1851 0.029 Uiso 1 1 calc R .
C28 C 0.2470(2) 0.0459(6) 0.9562(2) 0.0189(9) Uani 1 1 d . .
C14 C 0.1182(3) 0.4121(6) 0.8317(2) 0.0221(10) Uani 1 1 d . .
H14 H 0.1577 0.5044 0.8358 0.027 Uiso 1 1 calc R .
C30 C 0.3394(3) 0.1657(6) 1.0392(2) 0.0238(10) Uani 1 1 d . .
H30 H 0.3878 0.2252 1.0528 0.029 Uiso 1 1 calc R .
C10 C 0.0810(3) 0.3275(6) 0.8822(2) 0.0191(9) Uani 1 1 d . .
C15 C 0.2267(3) 0.0132(6) 0.8894(2) 0.0205(10) Uani 1 1 d . .
C29 C 0.3200(3) 0.1328(6) 0.9772(2) 0.0215(10) Uani 1 1 d . .
H29 H 0.3556 0.1683 0.9474 0.026 Uiso 1 1 calc R .
C31 C 0.2864(2) 0.1098(5) 1.0833(2) 0.0187(9) Uani 1 1 d . .
C23 C 0.1311(2) 0.4464(5) 1.0751(2) 0.0163(9) Uani 1 1 d . .
C16 C 0.1719(3) -0.1169(5) 0.8622(2) 0.0204(9) Uani 1 1 d . .
H16 H 0.1409 -0.1984 0.8845 0.025 Uiso 1 1 calc R .
C19 C 0.2596(2) 0.1079(6) 0.8390(2) 0.0199(9) Uani 1 1 d . .
H19 H 0.2976 0.2035 0.8432 0.024 Uiso 1 1 calc R .
C21 C 0.1652(3) 0.4746(6) 0.9696(2) 0.0192(9) Uani 1 1 d . .
H21 H 0.1984 0.5207 0.9397 0.023 Uiso 1 1 calc R .
C32 C 0.2165(2) 0.0195(5) 1.0596(2) 0.0179(9) Uani 1 1 d . .
C34 C 0.2439(3) 0.0772(6) 1.1858(2) 0.0237(10) Uani 1 1 d . .
H34 H 0.2508 0.0948 1.2299 0.028 Uiso 1 1 calc R .
C26 C 0.0893(3) 0.3993(6) 1.1773(2) 0.0238(10) Uani 1 1 d . .
H26 H 0.0951 0.4183 1.2214 0.029 Uiso 1 1 calc R .
C25 C 0.1409(3) 0.4770(6) 1.1400(2) 0.0209(10) Uani 1 1 d . .
H25 H 0.1832 0.5513 1.1576 0.025 Uiso 1 1 calc R .
C24 C 0.0672(2) 0.3372(5) 1.0513(2) 0.0171(9) Uani 1 1 d . .
C18 C 0.2248(3) 0.0330(6) 0.7817(2) 0.0238(10) Uani 1 1 d . .
H18 H 0.2358 0.0697 0.7408 0.029 Uiso 1 1 calc R .
C27 C 0.0279(3) 0.2916(6) 1.1501(2) 0.0243(10) Uani 1 1 d . .
H27 H -0.0074 0.2377 1.1770 0.029 Uiso 1 1 calc R .
C33 C 0.2989(3) 0.1393(6) 1.1485(2) 0.0218(10) Uani 1 1 d . .
H33 H 0.3450 0.2014 1.1660 0.026 Uiso 1 1 calc R .
C17 C 0.1715(3) -0.1043(6) 0.7961(2) 0.0224(10) Uani 1 1 d . .
H17 H 0.1404 -0.1768 0.7665 0.027 Uiso 1 1 calc R .
C13 C 0.0854(3) 0.3336(6) 0.7750(2) 0.0229(10) Uani 1 1 d . .
H13 H 0.0989 0.3647 0.7342 0.027 Uiso 1 1 calc R .
C11 C 0.0260(3) 0.1959(6) 0.8550(2) 0.0198(9) Uani 1 1 d . .
H11 H -0.0069 0.1185 0.8771 0.024 Uiso 1 1 calc R .
C12 C 0.0291(3) 0.2011(6) 0.7893(2) 0.0220(10) Uani 1 1 d . .
H12 H -0.0015 0.1276 0.7597 0.026 Uiso 1 1 calc R .
S1S S 0.59090(7) 0.38047(16) 0.85653(6) 0.0251(3) Uani 1 1 d . .
F11S F 0.50516(19) 0.1541(4) 0.91736(14) 0.0488(9) Uani 1 1 d . .
F13S F 0.54204(16) 0.0450(4) 0.83191(14) 0.0372(7) Uani 1 1 d . .
O13S O 0.5987(2) 0.4042(5) 0.79100(16) 0.0384(9) Uani 1 1 d . .
F12S F 0.44906(17) 0.2419(4) 0.82907(16) 0.0503(9) Uani 1 1 d . .
C2S C 0.5186(3) 0.1963(6) 0.8588(2) 0.0233(10) Uani 1 1 d . .
O12S O 0.65993(19) 0.3103(5) 0.89252(16) 0.0347(9) Uani 1 1 d . .
O11S O 0.5517(2) 0.5275(5) 0.88578(19) 0.0449(10) Uani 1 1 d . .
O2S O 0.3258(2) 0.5545(5) 0.87718(18) 0.0439(10) Uani 1 1 d . .
N1S N 0.3721(2) 0.6654(6) 0.90153(19) 0.0287(9) Uani 1 1 d . .
O1S O 0.3921(2) 0.8047(5) 0.87567(19) 0.0483(11) Uani 1 1 d . .
C1S C 0.4049(4) 0.6355(8) 0.9652(2) 0.0458(15) Uani 1 1 d . .
H1S1 H 0.3646 0.6627 0.9942 0.069 Uiso 1 1 calc R .
H1S2 H 0.4508 0.7157 0.9745 0.069 Uiso 1 1 calc R .
H1S3 H 0.4217 0.5079 0.9703 0.069 Uiso 1 1 calc R .

loop_
_atom_site_aniso_label
_atom_site_aniso_U_11
_atom_site_aniso_U_22
_atom_site_aniso_U_33
_atom_site_aniso_U_23
_atom_site_aniso_U_13
_atom_site_aniso_U_12
Fe1 0.0196(3) 0.0128(3) 0.0177(3) -0.0002(3) 0.0001(2) 0.0013(2)
Ag1 0.0171(3) 0.0283(5) 0.0376(5) -0.0075(4) -0.0022(4) -0.0044(3)
Ag1' 0.0171(6) 0.0185(6) 0.0611(10) -0.0055(7) -0.0027(7) -0.0025(4)
C20 0.018(2) 0.013(2) 0.021(2) -0.0014(17) -0.0012(18) 0.0034(17)
N1 0.0157(18) 0.0126(17) 0.023(2) 0.0029(15) -0.0013(15) -0.0023(14)
N4 0.018(2) 0.0154(18) 0.026(2) -0.0020(16) 0.0016(16) 0.0030(15)
N2 0.0167(19) 0.0181(19) 0.028(2) 0.0013(16) 0.0040(16) -0.0008(15)
N3 0.0162(19) 0.0143(18) 0.022(2) -0.0037(15) -0.0016(15) 0.0043(14)
C22 0.014(2) 0.017(2) 0.023(2) -0.0016(18) -0.0012(17) -0.0014(17)
C35 0.023(2) 0.020(2) 0.029(3) -0.001(2) 0.004(2) 0.0057(19)
C28 0.017(2) 0.014(2) 0.026(2) 0.0023(18) -0.0013(18) 0.0036(17)
C14 0.028(3) 0.014(2) 0.023(2) 0.0024(18) -0.001(2) 0.0012(18)
C30 0.019(2) 0.018(2) 0.034(3) 0.002(2) 0.002(2) 0.0012(18)
C10 0.021(2) 0.013(2) 0.023(2) -0.0005(17) 0.0018(18) 0.0074(17)
C15 0.019(2) 0.014(2) 0.028(3) -0.0031(19) 0.0027(19) 0.0063(17)
C29 0.017(2) 0.019(2) 0.030(3) 0.003(2) 0.0051(19) 0.0011(18)
C31 0.018(2) 0.012(2) 0.026(2) -0.0011(17) -0.0040(18) 0.0071(17)
C23 0.015(2) 0.012(2) 0.021(2) -0.0029(17) -0.0017(18) 0.0039(16)
C16 0.025(2) 0.010(2) 0.026(2) -0.0009(18) 0.0008(19) -0.0009(18)
C19 0.014(2) 0.020(2) 0.026(2) 0.0002(19) 0.0013(18) 0.0011(17)
C21 0.019(2) 0.014(2) 0.025(2) 0.0049(18) 0.0054(19) 0.0019(17)
C32 0.017(2) 0.012(2) 0.025(2) -0.0005(18) 0.0006(18) 0.0071(17)
C34 0.025(3) 0.026(2) 0.020(2) -0.0034(19) -0.0018(19) 0.0075(19)
C26 0.026(3) 0.023(2) 0.022(2) 0.0014(19) 0.003(2) 0.008(2)
C25 0.025(2) 0.014(2) 0.023(2) 0.0012(18) -0.0016(19) 0.0036(18)
C24 0.013(2) 0.014(2) 0.024(2) 0.0021(18) 0.0015(17) 0.0050(16)
C18 0.020(2) 0.027(3) 0.024(3) -0.001(2) 0.0044(19) 0.0097(19)
C27 0.020(2) 0.026(2) 0.029(3) 0.005(2) 0.013(2) 0.0100(19)
C33 0.016(2) 0.019(2) 0.029(3) -0.0009(19) -0.0053(19) 0.0024(18)
C17 0.025(2) 0.016(2) 0.026(2) -0.0087(19) 0.0000(19) 0.0085(18)
C13 0.028(3) 0.023(2) 0.018(2) 0.0031(19) 0.0008(19) 0.0101(19)
C11 0.018(2) 0.017(2) 0.023(2) -0.0006(18) -0.0026(18) 0.0055(17)
C12 0.022(2) 0.017(2) 0.026(3) -0.0024(18) -0.0059(19) 0.0048(18)
S1S 0.0240(6) 0.0239(6) 0.0270(6) -0.0026(5) -0.0005(5) -0.0010(5)
F11S 0.049(2) 0.062(2) 0.0375(19) -0.0041(16) 0.0145(15) -0.0249(17)
F13S 0.0332(17) 0.0269(16) 0.052(2) -0.0109(14) 0.0075(14) -0.0077(13)
O13S 0.050(2) 0.035(2) 0.031(2) 0.0063(16) 0.0073(17) -0.0056(17)
F12S 0.0207(16) 0.053(2) 0.074(2) -0.0019(18) -0.0147(15) -0.0003(15)
C2S 0.020(2) 0.028(3) 0.022(3) -0.004(2) 0.0014(19) 0.0013(19)
O12S 0.0216(18) 0.037(2) 0.043(2) 0.0031(17) -0.0118(15) -0.0081(15)
O11S 0.042(2) 0.029(2) 0.063(3) -0.0153(19) 0.0020(19) 0.0031(17)
O2S 0.039(2) 0.045(2) 0.045(2) -0.0099(19) -0.0050(18) -0.0101(19)
N1S 0.027(2) 0.031(2) 0.029(2) -0.0016(19) 0.0035(18) 0.0035(18)
O1S 0.063(3) 0.036(2) 0.049(3) 0.0104(19) 0.021(2) 0.006(2)
C1S 0.057(4) 0.050(4) 0.029(3) 0.004(3) -0.002(3) 0.004(3)

loop_
_atom_type_symbol
_atom_type_description
_atom_type_scat_dispersion_real
_atom_type_scat_dispersion_imag
_atom_type_scat_source
C C 0.0033 0.0016 'International Tables Vol C Tables 4.2.6.8 and 6.1.1.4'
N N 0.0061 0.0033 'International Tables Vol C Tables 4.2.6.8 and 6.1.1.4'
O O 0.0106 0.0060 'International Tables Vol C Tables 4.2.6.8 and 6.1.1.4'
F F 0.0171 0.0103 'International Tables Vol C Tables 4.2.6.8 and 6.1.1.4'
S S 0.1246 0.1234 'International Tables Vol C Tables 4.2.6.8 and 6.1.1.4'
Fe Fe 0.3463 0.8444 'International Tables Vol C Tables 4.2.6.8 and 6.1.1.4'
Ag Ag -0.8971 1.1015 'International Tables Vol C Tables 4.2.6.8 and 6.1.1.4'
H H 0.0000 0.0000 'International Tables Vol C Tables 4.2.6.8 and 6.1.1.4'

loop_
_geom_angle_atom_site_label_1
_geom_angle_atom_site_label_2
_geom_angle_atom_site_label_3
_geom_angle
_geom_angle_site_symmetry_1
_geom_angle_site_symmetry_3
C14 Fe1 C16 161.90(18) . .
C14 Fe1 C17 155.22(18) . .
C16 Fe1 C17 40.58(17) . .
C14 Fe1 C10 41.33(17) . .
C16 Fe1 C10 126.31(18) . .
C17 Fe1 C10 161.34(18) . .
C14 Fe1 C13 40.51(17) . .
C16 Fe1 C13 157.31(18) . .
C17 Fe1 C13 119.87(18) . .
C10 Fe1 C13 68.56(17) . .
C14 Fe1 C18 119.84(19) . .
C16 Fe1 C18 68.14(18) . .
C17 Fe1 C18 40.15(18) . .
C10 Fe1 C18 158.19(19) . .
C13 Fe1 C18 103.90(18) . .
C14 Fe1 C19 106.22(18) . .
C16 Fe1 C19 68.43(18) . .
C17 Fe1 C19 68.07(18) . .
C10 Fe1 C19 124.13(18) . .
C13 Fe1 C19 120.19(18) . .
C18 Fe1 C19 40.67(17) . .
C14 Fe1 C11 68.84(18) . .
C16 Fe1 C11 110.58(18) . .
C17 Fe1 C11 123.77(18) . .
C10 Fe1 C11 40.85(17) . .
C13 Fe1 C11 68.08(18) . .
C18 Fe1 C11 157.07(18) . .
C19 Fe1 C11 161.93(18) . .
C14 Fe1 C12 68.20(18) . .
C16 Fe1 C12 123.85(18) . .
C17 Fe1 C12 106.57(18) . .
C10 Fe1 C12 68.23(18) . .
C13 Fe1 C12 40.32(17) . .
C18 Fe1 C12 120.01(18) . .
C19 Fe1 C12 155.74(18) . .
C11 Fe1 C12 40.22(16) . .
C14 Fe1 C15 124.26(18) . .
C16 Fe1 C15 40.55(17) . .
C17 Fe1 C15 68.18(18) . .
C10 Fe1 C15 110.62(17) . .
C13 Fe1 C15 158.22(19) . .
C18 Fe1 C15 68.44(18) . .
C19 Fe1 C15 40.92(17) . .
C11 Fe1 C15 126.54(17) . .
C12 Fe1 C15 161.17(18) . .
N3 Ag1 N2 146.20(13) 3_557 .
N3 Ag1 Ag1 122.50(10) 3_557 3_557
N2 Ag1 Ag1 85.36(9) . 3_557
N1 Ag1' N3 173.49(14) . 3_557
N1 Ag1' N4 129.28(14) . 3_557
N3 Ag1' N4 55.85(12) 3_557 3_557
N1 Ag1' N2 55.50(12) . .
N3 Ag1' N2 119.14(13) 3_557 .
N4 Ag1' N2 174.36(13) 3_557 .
N1 Ag1' Ag1' 71.93(10) . 3_557
N3 Ag1' Ag1' 111.39(10) 3_557 3_557
N4 Ag1' Ag1' 107.33(11) 3_557 3_557
N2 Ag1' Ag1' 76.54(10) . 3_557
N1 C20 C21 121.5(4) . .
N1 C20 C10 119.0(4) . .
C21 C20 C10 119.4(4) . .
C20 N1 C24 118.2(4) . .
C20 N1 Ag1' 140.5(3) . .
C24 N1 Ag1' 100.9(3) . .
C35 N4 C32 117.2(4) . .
C35 N4 Ag1' 149.2(3) . 3_557
C32 N4 Ag1' 93.4(3) . 3_557
C27 N2 C24 117.4(4) . .
C27 N2 Ag1 139.1(3) . .
C24 N2 Ag1 103.5(3) . .
C27 N2 Ag1' 153.1(3) . .
C24 N2 Ag1' 88.9(3) . .
Ag1 N2 Ag1' 15.04(4) . .
C28 N3 C32 119.7(4) . .
C28 N3 Ag1 128.6(3) . 3_557
C32 N3 Ag1 111.2(3) . 3_557
C28 N3 Ag1' 144.5(3) . 3_557
C32 N3 Ag1' 95.8(3) . 3_557
Ag1 N3 Ag1' 16.42(4) 3_557 3_557
C21 C22 C23 119.0(4) . .
N4 C35 C34 124.6(4) . .
N3 C28 C29 120.2(4) . .
N3 C28 C15 119.5(4) . .
C29 C28 C15 120.3(4) . .
C13 C14 C10 107.8(4) . .
C13 C14 Fe1 70.2(2) . .
C10 C14 Fe1 69.7(2) . .
C29 C30 C31 119.0(4) . .
C11 C10 C14 107.2(4) . .
C11 C10 C20 126.5(4) . .
C14 C10 C20 126.3(4) . .
C11 C10 Fe1 69.9(2) . .
C14 C10 Fe1 68.9(2) . .
C20 C10 Fe1 124.7(3) . .
C16 C15 C19 107.4(4) . .
C16 C15 C28 126.9(4) . .
C19 C15 C28 125.7(4) . .
C16 C15 Fe1 69.2(2) . .
C19 C15 Fe1 69.4(2) . .
C28 C15 Fe1 126.9(3) . .
C30 C29 C28 120.9(4) . .
C32 C31 C33 118.5(4) . .
C32 C31 C30 117.2(4) . .
C33 C31 C30 124.4(4) . .
C25 C23 C24 118.1(4) . .
C25 C23 C22 125.0(4) . .
C24 C23 C22 116.9(4) . .
C17 C16 C15 108.2(4) . .
C17 C16 Fe1 69.8(2) . .
C15 C16 Fe1 70.2(2) . .
C18 C19 C15 107.6(4) . .
C18 C19 Fe1 69.6(2) . .
C15 C19 Fe1 69.7(2) . .
C22 C21 C20 120.6(4) . .
N3 C32 N4 114.9(4) . .
N3 C32 C31 122.9(4) . .
N4 C32 C31 122.2(4) . .
C33 C34 C35 119.0(4) . .
C25 C26 C27 119.2(4) . .
C26 C25 C23 119.2(4) . .
N1 C24 N2 114.2(4) . .
N1 C24 C23 123.8(4) . .
N2 C24 C23 122.0(4) . .
C17 C18 C19 108.2(4) . .
C17 C18 Fe1 69.8(2) . .
C19 C18 Fe1 69.8(2) . .
N2 C27 C26 124.1(4) . .
C34 C33 C31 118.6(4) . .
C18 C17 C16 108.6(4) . .
C18 C17 Fe1 70.1(2) . .
C16 C17 Fe1 69.7(2) . .
C14 C13 C12 108.4(4) . .
C14 C13 Fe1 69.3(3) . .
C12 C13 Fe1 70.1(3) . .
C12 C11 C10 108.0(4) . .
C12 C11 Fe1 70.0(2) . .
C10 C11 Fe1 69.3(2) . .
C11 C12 C13 108.6(4) . .
C11 C12 Fe1 69.8(2) . .
C13 C12 Fe1 69.6(3) . .
O13S S1S O12S 115.4(2) . .
O13S S1S O11S 114.9(2) . .
O12S S1S O11S 114.8(2) . .
O13S S1S C2S 103.6(2) . .
O12S S1S C2S 103.7(2) . .
O11S S1S C2S 101.9(2) . .
F13S C2S F11S 107.3(4) . .
F13S C2S F12S 106.7(4) . .
F11S C2S F12S 107.0(4) . .
F13S C2S S1S 112.4(3) . .
F11S C2S S1S 111.6(3) . .
F12S C2S S1S 111.6(3) . .
O2S N1S O1S 123.9(5) . .
O2S N1S C1S 119.0(4) . .
O1S N1S C1S 117.1(5) . .

loop_
_geom_bond_atom_site_label_1
_geom_bond_atom_site_label_2
_geom_bond_distance
_geom_bond_site_symmetry_2
Fe1 C14 2.032(4) .
Fe1 C16 2.040(4) .
Fe1 C17 2.042(4) .
Fe1 C10 2.042(4) .
Fe1 C13 2.045(4) .
Fe1 C18 2.045(4) .
Fe1 C19 2.048(4) .
Fe1 C11 2.050(4) .
Fe1 C12 2.052(4) .
Fe1 C15 2.053(4) .
Ag1 N3 2.206(4) 3_557
Ag1 N2 2.310(4) .
Ag1 Ag1 3.1871(18) 3_557
Ag1' N1 2.319(4) .
Ag1' N3 2.425(4) 3_557
Ag1' N4 2.472(4) 3_557
Ag1' N2 2.585(4) .
Ag1' Ag1' 3.163(3) 3_557
C20 N1 1.318(5) .
C20 C21 1.424(6) .
C20 C10 1.463(6) .
N1 C24 1.362(5) .
N4 C35 1.309(6) .
N4 C32 1.367(5) .
N4 Ag1' 2.472(4) 3_557
N2 C27 1.313(6) .
N2 C24 1.371(5) .
N3 C28 1.332(5) .
N3 C32 1.355(5) .
N3 Ag1 2.206(4) 3_557
N3 Ag1' 2.425(4) 3_557
C22 C21 1.357(6) .
C22 C23 1.414(6) .
C35 C34 1.407(6) .
C28 C29 1.426(6) .
C28 C15 1.461(6) .
C14 C13 1.411(6) .
C14 C10 1.438(6) .
C30 C29 1.361(6) .
C30 C31 1.416(6) .
C10 C11 1.428(6) .
C15 C16 1.418(6) .
C15 C19 1.433(6) .
C31 C32 1.410(6) .
C31 C33 1.410(6) .
C23 C25 1.401(6) .
C23 C24 1.404(6) .
C16 C17 1.416(6) .
C19 C18 1.422(6) .
C34 C33 1.357(6) .
C26 C25 1.358(6) .
C26 C27 1.392(7) .
C18 C17 1.403(6) .
C13 C12 1.412(6) .
C11 C12 1.410(6) .
S1S O13S 1.430(4) .
S1S O12S 1.437(3) .
S1S O11S 1.437(4) .
S1S C2S 1.824(5) .
F11S C2S 1.329(5) .
F13S C2S 1.325(5) .
F12S C2S 1.331(5) .
O2S N1S 1.214(5) .
N1S O1S 1.223(5) .
N1S C1S 1.443(6) .
